data_7054936
loop_
_publ_author_name
'Li, Xiaoju'
'Sun, Xiaofei'
'Li, Xinxiong'
'Xu, Xiahong'

_publ_section_title
;
 Syntheses and characterizations of six Co(ii) and Mn(ii) coordination
 polymers based on amino-substituted 5-aminoisophthalate and flexible
 bis(imidazolyl) ligands
;
_journal_issue 9
_journal_name_full 'New J. Chem.'
_journal_page_first 6844
_journal_paper_doi 10.1039/C5NJ00706B
_journal_volume 39
_journal_year 2015
_chemical_formula_sum 'C16 H16 Co N3 O5'
_chemical_formula_weight 389.25
_chemical_name_systematic
; 
 ? 
;
_space_group_IT_number 14
_symmetry_cell_setting monoclinic
_symmetry_space_group_name_Hall '-P 2ybc'
_symmetry_space_group_name_H-M 'P 1 21/c 1'
_atom_sites_solution_hydrogens geom
_atom_sites_solution_primary direct
_atom_sites_solution_secondary difmap
_audit_creation_method SHELXL-97
_audit_update_record
;
2014-12-02 deposited with the CCDC.
2015-06-16 downloaded from the CCDC.
;
_cell_angle_alpha 90.00
_cell_angle_beta 90.871(8)
_cell_angle_gamma 90.00
_cell_formula_units_Z 4
_cell_length_a 12.8113(10)
_cell_length_b 7.8747(6)
_cell_length_c 15.8919(17)
_cell_measurement_temperature 293(2)
_cell_volume 1603.1(2)
_computing_cell_refinement 'Bruker XSCANS'
_computing_data_collection 'Bruker XSCANS'
_computing_data_reduction 'Bruker SHELXTL'
_computing_molecular_graphics 'Bruker SHELXTL'
_computing_publication_material 'Bruker SHELXTL'
_computing_structure_refinement 'SHELXL-97 (Sheldrick, 2008)'
_computing_structure_solution 'SHELXS-97 (Sheldrick, 2008)'
_diffrn_ambient_temperature 293(2)
_diffrn_measured_fraction_theta_full 0.992
_diffrn_measured_fraction_theta_max 0.992
_diffrn_measurement_device_type 'rigaku MM007 CCD'
_diffrn_measurement_method 'phi and omega scans'
_diffrn_radiation_monochromator graphite
_diffrn_radiation_source 'fine-focus sealed tube'
_diffrn_radiation_type MoK\a
_diffrn_radiation_wavelength 0.71073
_diffrn_reflns_av_R_equivalents 0.0230
_diffrn_reflns_av_sigmaI/netI 0.0255
_diffrn_reflns_limit_h_max 16
_diffrn_reflns_limit_h_min -16
_diffrn_reflns_limit_k_max 10
_diffrn_reflns_limit_k_min -8
_diffrn_reflns_limit_l_max 20
_diffrn_reflns_limit_l_min -19
_diffrn_reflns_number 12196
_diffrn_reflns_theta_full 27.46
_diffrn_reflns_theta_max 27.46
_diffrn_reflns_theta_min 2.89
_exptl_absorpt_coefficient_mu 1.104
_exptl_absorpt_correction_T_max 0.8260
_exptl_absorpt_correction_T_min 0.7120
_exptl_absorpt_process_details 'SADABS (Sheldrick, 1996)'
_exptl_crystal_colour purple
_exptl_crystal_density_diffrn 1.613
_exptl_crystal_density_method 'not measured'
_exptl_crystal_description block
_exptl_crystal_F_000 800
_exptl_crystal_size_max 0.33
_exptl_crystal_size_mid 0.25
_exptl_crystal_size_min 0.18
_refine_diff_density_max 0.408
_refine_diff_density_min -0.463
_refine_diff_density_rms 0.058
_refine_ls_extinction_method none
_refine_ls_goodness_of_fit_ref 1.095
_refine_ls_hydrogen_treatment mixed
_refine_ls_matrix_type full
_refine_ls_number_parameters 235
_refine_ls_number_reflns 3646
_refine_ls_number_restraints 2
_refine_ls_restrained_S_all 1.095
_refine_ls_R_factor_all 0.0362
_refine_ls_R_factor_gt 0.0322
_refine_ls_shift/su_max 0.008
_refine_ls_shift/su_mean 0.000
_refine_ls_structure_factor_coef Fsqd
_refine_ls_weighting_details 'calc w=1/[\s^2^(Fo^2^)+(0.0467P)^2^+0.1627P] where P=(Fo^2^+2Fc^2^)/3'
_refine_ls_weighting_scheme calc
_refine_ls_wR_factor_gt 0.0845
_refine_ls_wR_factor_ref 0.0880
_reflns_number_gt 3283
_reflns_number_total 3646
_reflns_threshold_expression >2sigma(I)
_cod_data_source_file c5nj00706b2.cif
_cod_data_source_block 1200
_cod_depositor_comments
;
The following automatic conversions were performed:

'_symmetry_cell_setting' value 'Monoclinic' changed to 'monoclinic'
according to
/usr/data/users/saulius/crontab/automatic-downloads/rss-feeds/RSC/lib/dictionaries/cif_core.dic
dictionary named 'cif_core.dic' version 2.4.2 from 2011-04-26.

Automatic conversion script
Id: cif_fix_values 3271 2015-04-21 07:52:19Z andrius 

 Adding full bibliography for 7054932--7054937.cif.
;
_cod_original_sg_symbol_H-M P21/c
_cod_database_code 7054936

loop_
_symmetry_equiv_pos_as_xyz
'x, y, z'
'-x, y+1/2, -z+1/2'
'-x, -y, -z'
'x, -y-1/2, z-1/2'

loop_
_atom_site_label
_atom_site_type_symbol
_atom_site_fract_x
_atom_site_fract_y
_atom_site_fract_z
_atom_site_U_iso_or_equiv
_atom_site_adp_type
_atom_site_occupancy
_atom_site_symmetry_multiplicity
_atom_site_calc_flag
_atom_site_refinement_flags
Co1 Co 0.334635(17) 0.01150(3) 0.719458(13) 0.02363(10) Uani 1 1 d .
O1 O 0.36623(10) 0.23753(14) 1.21288(7) 0.0309(3) Uani 1 1 d .
O2 O 0.34436(10) 0.34330(14) 1.08574(8) 0.0326(3) Uani 1 1 d .
O3 O 0.39211(11) -0.30718(16) 0.85132(8) 0.0373(3) Uani 1 1 d .
O4 O 0.33835(11) -0.03763(16) 0.84015(8) 0.0331(3) Uani 1 1 d .
N1 N 0.46194(11) -0.38313(16) 1.16851(8) 0.0246(3) Uani 1 1 d .
H1A H 0.5018 -0.3408 1.2107 0.030 Uiso 1 1 calc R
H1B H 0.5010 -0.4572 1.1396 0.030 Uiso 1 1 calc R
N2 N 0.18453(12) -0.0318(2) 0.68233(10) 0.0331(3) Uani 1 1 d .
N3 N 0.03236(12) -0.1515(2) 0.65781(11) 0.0384(4) Uani 1 1 d .
C1 C 0.36199(12) 0.2193(2) 1.13253(11) 0.0256(3) Uani 1 1 d .
C2 C 0.37803(12) 0.0458(2) 1.09606(10) 0.0234(3) Uani 1 1 d .
C3 C 0.41023(12) -0.0875(2) 1.14817(10) 0.0237(3) Uani 1 1 d .
H3 H 0.4184 -0.0704 1.2058 0.028 Uiso 1 1 calc R
C4 C 0.43000(12) -0.24619(19) 1.11330(10) 0.0224(3) Uani 1 1 d .
C5 C 0.41617(13) -0.27172(19) 1.02765(10) 0.0242(3) Uani 1 1 d .
H5 H 0.4297 -0.3779 1.0046 0.029 Uiso 1 1 calc R
C6 C 0.38211(12) -0.13931(19) 0.97570(10) 0.0227(3) Uani 1 1 d .
C7 C 0.36377(13) 0.01954(19) 1.01005(11) 0.0234(3) Uani 1 1 d .
H7 H 0.3419 0.1086 0.9756 0.028 Uiso 1 1 calc R
C8 C 0.37088(12) -0.1667(2) 0.88207(10) 0.0245(3) Uani 1 1 d .
C9 C 0.16337(17) -0.3269(3) 0.73862(16) 0.0503(5) Uani 1 1 d .
H9A H 0.2346 -0.3133 0.7571 0.075 Uiso 1 1 calc R
H9B H 0.1583 -0.4219 0.7009 0.075 Uiso 1 1 calc R
H9C H 0.1201 -0.3466 0.7864 0.075 Uiso 1 1 calc R
C10 C 0.12807(14) -0.1704(2) 0.69434(12) 0.0344(4) Uani 1 1 d .
C11 C 0.12203(15) 0.0787(3) 0.63592(13) 0.0405(4) Uani 1 1 d .
H11 H 0.1415 0.1868 0.6185 0.049 Uiso 1 1 calc R
C12 C 0.02882(17) 0.0054(2) 0.61995(15) 0.0419(5) Uani 1 1 d .
H12 H -0.0268 0.0516 0.5894 0.050 Uiso 1 1 calc R
C13 C -0.04499(15) -0.2853(3) 0.64459(14) 0.0456(5) Uani 1 1 d .
H13A H -0.1133 -0.2343 0.6361 0.055 Uiso 1 1 calc R
H13B H -0.0477 -0.3561 0.6945 0.055 Uiso 1 1 calc R
C14 C -0.01956(14) -0.3948(3) 0.56919(13) 0.0389(4) Uani 1 1 d .
C15 C -0.08739(17) -0.5251(3) 0.54822(16) 0.0473(5) Uani 1 1 d .
H15 H -0.1467 -0.5426 0.5801 0.057 Uiso 1 1 calc R
C16 C 0.06791(16) -0.3701(3) 0.51984(15) 0.0497(6) Uani 1 1 d .
H16 H 0.1139 -0.2821 0.5327 0.060 Uiso 1 1 calc R
O1W O 0.2339(2) 0.4608(4) 0.93122(17) 0.0919(8) Uani 1 1 d D
H1W1 H 0.269(3) 0.423(5) 0.9724(18) 0.108(13) Uiso 1 1 d D
H1W2 H 0.282(3) 0.494(5) 0.901(3) 0.129(19) Uiso 1 1 d D

loop_
_atom_site_aniso_label
_atom_site_aniso_U_11
_atom_site_aniso_U_22
_atom_site_aniso_U_33
_atom_site_aniso_U_23
_atom_site_aniso_U_13
_atom_site_aniso_U_12
Co1 0.03276(16) 0.02036(15) 0.01773(14) 0.00127(7) -0.00130(10) -0.00298(8)
O1 0.0471(7) 0.0223(6) 0.0232(6) -0.0041(4) -0.0017(5) 0.0040(5)
O2 0.0487(7) 0.0210(6) 0.0280(7) 0.0010(5) -0.0055(5) 0.0037(5)
O3 0.0560(8) 0.0329(7) 0.0228(6) -0.0068(5) -0.0026(6) 0.0059(6)
O4 0.0474(8) 0.0341(7) 0.0176(6) 0.0044(5) -0.0013(5) 0.0047(6)
N1 0.0357(7) 0.0195(7) 0.0186(6) -0.0001(5) -0.0039(5) 0.0010(5)
N2 0.0341(8) 0.0365(8) 0.0286(8) 0.0016(6) -0.0024(7) -0.0034(6)
N3 0.0292(8) 0.0479(10) 0.0379(9) -0.0074(7) -0.0020(7) -0.0031(7)
C1 0.0278(8) 0.0228(8) 0.0261(8) -0.0031(6) -0.0009(6) 0.0000(6)
C2 0.0277(8) 0.0207(7) 0.0219(8) -0.0019(6) 0.0003(6) -0.0006(6)
C3 0.0312(8) 0.0235(8) 0.0164(7) -0.0017(6) -0.0022(6) -0.0022(6)
C4 0.0266(8) 0.0206(8) 0.0200(8) 0.0020(6) 0.0005(6) -0.0005(6)
C5 0.0321(8) 0.0199(8) 0.0205(8) -0.0022(6) 0.0003(6) 0.0012(6)
C6 0.0262(8) 0.0244(8) 0.0176(8) -0.0005(6) 0.0003(6) -0.0017(6)
C7 0.0296(8) 0.0207(8) 0.0198(8) 0.0039(5) -0.0021(7) 0.0001(6)
C8 0.0282(8) 0.0279(8) 0.0174(8) 0.0004(6) 0.0003(6) -0.0026(6)
C9 0.0417(11) 0.0447(12) 0.0644(15) 0.0121(10) -0.0002(10) -0.0083(9)
C10 0.0337(9) 0.0403(10) 0.0292(10) -0.0024(7) -0.0002(7) -0.0047(7)
C11 0.0432(11) 0.0401(11) 0.0381(11) 0.0057(8) -0.0015(8) 0.0033(8)
C12 0.0366(11) 0.0542(14) 0.0348(12) -0.0014(8) -0.0040(9) 0.0072(8)
C13 0.0306(10) 0.0597(13) 0.0466(12) -0.0124(10) 0.0019(9) -0.0119(9)
C14 0.0286(9) 0.0490(12) 0.0389(11) -0.0047(8) -0.0020(8) -0.0060(8)
C15 0.0309(10) 0.0649(14) 0.0462(13) -0.0097(10) 0.0069(9) -0.0148(9)
C16 0.0384(11) 0.0581(14) 0.0528(14) -0.0139(10) 0.0053(9) -0.0212(9)
O1W 0.0788(15) 0.1191(19) 0.0767(17) 0.0420(14) -0.0334(14) -0.0438(14)

loop_
_atom_type_symbol
_atom_type_description
_atom_type_scat_dispersion_real
_atom_type_scat_dispersion_imag
_atom_type_scat_source
C C 0.0033 0.0016 'International Tables Vol C Tables 4.2.6.8 and 6.1.1.4'
H H 0.0000 0.0000 'International Tables Vol C Tables 4.2.6.8 and 6.1.1.4'
N N 0.0061 0.0033 'International Tables Vol C Tables 4.2.6.8 and 6.1.1.4'
O O 0.0106 0.0060 'International Tables Vol C Tables 4.2.6.8 and 6.1.1.4'
Co Co 0.3494 0.9721 'International Tables Vol C Tables 4.2.6.8 and 6.1.1.4'

loop_
_geom_angle_atom_site_label_1
_geom_angle_atom_site_label_2
_geom_angle_atom_site_label_3
_geom_angle
_geom_angle_site_symmetry_1
_geom_angle_site_symmetry_3
O4 Co1 O1 104.02(5) . 4_565
O4 Co1 N2 105.09(6) . .
O1 Co1 N2 109.79(6) 4_565 .
O4 Co1 N1 106.04(5) . 4
O1 Co1 N1 107.14(5) 4_565 4
N2 Co1 N1 123.13(6) . 4
C1 O1 Co1 98.94(10) . 4_566
C8 O4 Co1 132.01(11) . .
C4 N1 Co1 112.34(10) . 4_556
C10 N2 C11 106.34(16) . .
C10 N2 Co1 127.80(13) . .
C11 N2 Co1 125.82(13) . .
C10 N3 C12 108.05(16) . .
C10 N3 C13 126.10(18) . .
C12 N3 C13 124.62(17) . .
O2 C1 O1 120.64(15) . .
O2 C1 C2 120.53(15) . .
O1 C1 C2 118.83(14) . .
C7 C2 C3 120.27(15) . .
C7 C2 C1 119.91(14) . .
C3 C2 C1 119.80(15) . .
C4 C3 C2 119.55(15) . .
C5 C4 C3 120.03(14) . .
C5 C4 N1 121.28(14) . .
C3 C4 N1 118.66(14) . .
C4 C5 C6 120.48(14) . .
C7 C6 C5 119.63(14) . .
C7 C6 C8 120.22(14) . .
C5 C6 C8 120.06(14) . .
C6 C7 C2 120.03(14) . .
O3 C8 O4 125.02(15) . .
O3 C8 C6 119.85(14) . .
O4 C8 C6 115.13(14) . .
N2 C10 N3 109.85(17) . .
N2 C10 C9 126.05(17) . .
N3 C10 C9 124.08(17) . .
C12 C11 N2 109.52(18) . .
C11 C12 N3 106.23(18) . .
N3 C13 C14 111.77(17) . .
C15 C14 C16 118.47(19) . .
C15 C14 C13 118.10(18) . .
C16 C14 C13 123.42(18) . .
C14 C15 C16 120.7(2) . 3_546
C15 C16 C14 120.85(19) 3_546 .

loop_
_geom_bond_atom_site_label_1
_geom_bond_atom_site_label_2
_geom_bond_distance
_geom_bond_site_symmetry_2
Co1 O4 1.9566(12) .
Co1 O1 2.0204(12) 4_565
Co1 N2 2.0317(16) .
Co1 N1 2.0922(14) 4
O1 C1 1.285(2) .
O1 Co1 2.0204(12) 4_566
O2 C1 1.2462(19) .
O3 C8 1.241(2) .
O4 C8 1.2815(19) .
N1 C4 1.4455(19) .
N1 Co1 2.0923(14) 4_556
N2 C10 1.325(2) .
N2 C11 1.387(2) .
N3 C10 1.357(2) .
N3 C12 1.374(3) .
N3 C13 1.460(2) .
C1 C2 1.499(2) .
C2 C7 1.392(2) .
C2 C3 1.396(2) .
C3 C4 1.392(2) .
C4 C5 1.385(2) .
C5 C6 1.396(2) .
C6 C7 1.386(2) .
C6 C8 1.508(2) .
C9 C10 1.486(3) .
C11 C12 1.347(3) .
C13 C14 1.516(3) .
C14 C15 1.382(3) .
C14 C16 1.391(3) .
C15 C16 1.386(3) 3_546
C16 C15 1.386(3) 3_546

loop_
_geom_hbond_atom_site_label_D
_geom_hbond_atom_site_label_H
_geom_hbond_atom_site_label_A
_geom_hbond_distance_DH
_geom_hbond_distance_HA
_geom_hbond_distance_DA
_geom_hbond_angle_DHA
_geom_hbond_site_symmetry_A
N1 H1A O1 0.90 2.16 3.0291(18) 163.0 2_647
N1 H1B O3 0.90 2.31 3.0920(18) 145.4 3_647
O1W H1W1 O2 0.842(19) 2.13(2) 2.963(3) 173(4) .
O1W H1W2 O3 0.825(19) 2.26(2) 3.023(3) 153(4) 1_565
